data_7246792
loop_
_publ_author_name
'Pan, Feng'
'Li, Haohu'
'Wang, Xiaohua'
'Luo, Liwen'
'Lin, Yanfei'
'Yu, Qingkai'
'Xie, Wenlin'
'Zhang, Lianpeng'

_publ_section_title
;
 Synthesis of sulfur-containing
 benzo[b]pyrrolo[2,1-c][1,4]oxazine-3,9-diones: blue light promoted
 radical cyclization process
;
_journal_issue 20
_journal_name_full 'RSC Advances'
_journal_page_first 13911
_journal_page_last 13918
_journal_paper_doi 10.1039/D3RA02247A
_journal_volume 13
_journal_year 2023
_chemical_formula_moiety 'C24 H20 Br N O3 S'
_chemical_formula_sum 'C24 H20 Br N O3 S'
_chemical_formula_weight 482.38
_space_group_crystal_system triclinic
_space_group_IT_number 2
_space_group_name_Hall '-P 1'
_space_group_name_H-M_alt 'P -1'
_atom_sites_solution_hydrogens geom
_atom_sites_solution_primary direct
_atom_sites_solution_secondary difmap
_audit_creation_date 2021-10-22
_audit_creation_method
;
Olex2 1.2
(compiled 2018.05.29 svn.r3508 for OlexSys, GUI svn.r5506)
;
_audit_update_record
;
2022-08-25 deposited with the CCDC.	2023-05-01 downloaded from the CCDC.
;
_cell_angle_alpha 73.186(4)
_cell_angle_beta 77.982(5)
_cell_angle_gamma 87.462(5)
_cell_formula_units_Z 4
_cell_length_a 9.3901(8)
_cell_length_b 15.1733(8)
_cell_length_c 16.2514(7)
_cell_measurement_reflns_used 3784
_cell_measurement_temperature 293(2)
_cell_measurement_theta_max 24.5000
_cell_measurement_theta_min 3.6110
_cell_volume 2167.6(2)
_computing_cell_refinement 'CrysAlisPro 1.171.39.46 (Rigaku OD, 2018)'
_computing_data_collection 'CrysAlisPro 1.171.39.46 (Rigaku OD, 2018)'
_computing_data_reduction 'CrysAlisPro 1.171.39.46 (Rigaku OD, 2018)'
_computing_molecular_graphics 'Olex2 (Dolomanov et al., 2009)'
_computing_publication_material 'Olex2 (Dolomanov et al., 2009)'
_computing_structure_refinement 'XL (Sheldrick, 2008)'
_computing_structure_solution 'XS (Sheldrick, 2008)'
_diffrn_ambient_temperature 293(2)
_diffrn_detector 'CCD plate'
_diffrn_detector_area_resol_mean 16.0802
_diffrn_detector_type Eos
_diffrn_measured_fraction_theta_full 0.998
_diffrn_measured_fraction_theta_max 0.998
_diffrn_measurement_details
;
List of Runs (angles in degrees, time in seconds):

  # Type    Start    End  Width  t~exp~   \w     \q     \k     \f   Frames
#--------------------------------------------------------------------------
  1  \w    -22.00  22.00   1.00    8.34    --  -15.89 -99.00-150.00   44
  2  \w     36.00  84.00   1.00    8.34    --   16.20  77.00-150.00   48
  3  \w    -52.00   7.00   1.00    8.34    --   16.20 -38.00 -90.00   59
  4  \w      0.00  83.00   1.00    8.34    --   16.20  57.00  90.00   83
  5  \w     43.00  70.00   1.00    8.34    --   16.20 178.00 -60.00   27
  6  \w     11.00  79.00   1.00    8.34    --   16.20  57.00-180.00   68
  7  \w    -24.00  53.00   1.00    8.34    --   16.20 -99.00   0.00   77
;
_diffrn_measurement_device 'four-circle diffractometer'
_diffrn_measurement_device_type 'Xcalibur, Eos, Gemini'
_diffrn_measurement_method '\w scans'
_diffrn_orient_matrix_type 'CrysAlisPro convention (1999,Acta A55,543-557)'
_diffrn_orient_matrix_UB_11 0.0101679000
_diffrn_orient_matrix_UB_12 0.0473021000
_diffrn_orient_matrix_UB_13 -0.0043597000
_diffrn_orient_matrix_UB_21 -0.0361998000
_diffrn_orient_matrix_UB_22 0.0121595000
_diffrn_orient_matrix_UB_23 -0.0358169000
_diffrn_orient_matrix_UB_31 -0.0674712000
_diffrn_orient_matrix_UB_32 -0.0003478000
_diffrn_orient_matrix_UB_33 0.0294552000
_diffrn_radiation_monochromator graphite
_diffrn_radiation_probe x-ray
_diffrn_radiation_type MoK\a
_diffrn_radiation_wavelength 0.71073
_diffrn_reflns_av_R_equivalents 0.0488
_diffrn_reflns_av_unetI/netI 0.0917
_diffrn_reflns_limit_h_max 11
_diffrn_reflns_limit_h_min -8
_diffrn_reflns_limit_k_max 18
_diffrn_reflns_limit_k_min -17
_diffrn_reflns_limit_l_max 19
_diffrn_reflns_limit_l_min -19
_diffrn_reflns_number 16234
_diffrn_reflns_theta_full 25.00
_diffrn_reflns_theta_max 25.00
_diffrn_reflns_theta_min 3.11
_diffrn_source 'fine-focus sealed X-ray tube'
_diffrn_source_type 'Enhance (Mo) X-ray Source'
_exptl_absorpt_coefficient_mu 2.018
_exptl_absorpt_correction_T_max 1.00000
_exptl_absorpt_correction_T_min 0.51550
_exptl_absorpt_correction_type multi-scan
_exptl_absorpt_process_details
;
CrysAlisPro 1.171.39.46 (Rigaku Oxford Diffraction, 2018)
Empirical absorption correction using spherical harmonics,
 implemented in SCALE3 ABSPACK scaling algorithm.
;
_exptl_crystal_colour colourless
_exptl_crystal_colour_primary colourless
_exptl_crystal_density_diffrn 1.478
_exptl_crystal_density_method 'not measured'
_exptl_crystal_description block
_exptl_crystal_F_000 984
_exptl_crystal_size_max 0.1
_exptl_crystal_size_mid 0.1
_exptl_crystal_size_min 0.1
_refine_diff_density_max 0.592
_refine_diff_density_min -0.687
_refine_diff_density_rms 0.065
_refine_ls_extinction_method none
_refine_ls_goodness_of_fit_ref 0.944
_refine_ls_hydrogen_treatment constr
_refine_ls_matrix_type full
_refine_ls_number_parameters 543
_refine_ls_number_reflns 7620
_refine_ls_number_restraints 0
_refine_ls_restrained_S_all 0.944
_refine_ls_R_factor_all 0.1025
_refine_ls_R_factor_gt 0.0507
_refine_ls_shift/su_max 0.001
_refine_ls_shift/su_mean 0.000
_refine_ls_structure_factor_coef Fsqd
_refine_ls_weighting_details 'calc w=1/[\s^2^(Fo^2^)+(0.0292P)^2^+0.0000P] where P=(Fo^2^+2Fc^2^)/3'
_refine_ls_weighting_scheme calc
_refine_ls_wR_factor_gt 0.0882
_refine_ls_wR_factor_ref 0.1053
_reflns_number_gt 4496
_reflns_number_total 7620
_reflns_threshold_expression >2sigma(I)
_cod_data_source_file d3ra02247a2.cif
_cod_data_source_block 20210608
_cod_database_code 7246792
_chemical_oxdiff_formula 'C H O N S Br'
_chemical_oxdiff_usercomment 'C H O N S P F Pt'
_reflns_odcompleteness_completeness 99.81
_reflns_odcompleteness_iscentric 1
_reflns_odcompleteness_theta 26.32
_olex2_refinement_description
;
1. Fixed Uiso
 At 1.2 times of:
  All C(H) groups, All C(H,H) groups
 At 1.5 times of:
  All C(H,H,H) groups
2.a Ternary CH refined with riding coordinates:
 C14(H14), C31(H31)
2.b Secondary CH2 refined with riding coordinates:
 C20(H20A,H20B), C33(H33A,H33B), C38(H38A,H38B), C41(H41A,H41B), C43(H43A,
 H43B), C47(H47A,H47B)
2.c Aromatic/amide H refined with riding coordinates:
 C13(H13), C17(H17), C18(H18), C22(H22), C28(H28), C29(H29), C32(H32),
 C36(H36), C37(H37), C40(H40), C42(H42), C44(H44), C45(H45), C46(H46), C48(H48),
  C52(H52), C54(H54), C55(H55), C58(H58), C65(H65)
2.d Idealised Me refined as rotating group:
 C51(H51A,H51B,H51C), C53(H53A,H53B,H53C)
;
_olex2_submission_special_instructions 'No special instructions were received'
_oxdiff_exptl_absorpt_empirical_details
;
Empirical correction (ABSPACK) includes:
- Absorption correction using spherical harmonics
- Frame scaling
;
_oxdiff_exptl_absorpt_empirical_full_max 1.461
_oxdiff_exptl_absorpt_empirical_full_min 0.752

loop_
_space_group_symop_id
_space_group_symop_operation_xyz
1 'x, y, z'
2 '-x, -y, -z'

loop_
_atom_site_label
_atom_site_type_symbol
_atom_site_fract_x
_atom_site_fract_y
_atom_site_fract_z
_atom_site_U_iso_or_equiv
_atom_site_adp_type
_atom_site_occupancy
_atom_site_calc_flag
_atom_site_disorder_assembly
_atom_site_disorder_group
_atom_site_refinement_flags_posn
Br1 Br 0.90328(6) 0.36184(3) 0.28969(3) 0.06840(18) Uani 1 d . . .
Br2 Br 0.81840(5) 0.69971(4) 1.25441(3) 0.06930(18) Uani 1 d . . .
S3 S 1.40162(13) 0.38402(8) 1.08810(8) 0.0588(3) Uani 1 d . . .
S4 S 1.26860(14) -0.02316(8) 0.57611(7) 0.0630(3) Uani 1 d . . .
O1 O 1.1917(3) 0.76903(18) 0.98529(17) 0.0575(8) Uani 1 d . . .
O2 O 0.7855(3) 0.2508(2) 0.61150(16) 0.0568(8) Uani 1 d . . .
N3 N 0.8862(4) 0.0933(2) 0.57064(18) 0.0441(9) Uani 1 d . . .
O4 O 1.2189(3) 0.4799(2) 0.93708(17) 0.0587(8) Uani 1 d . . .
O5 O 0.9214(3) -0.05671(19) 0.64513(16) 0.0632(9) Uani 1 d . . .
C6 C 1.1650(4) 0.6131(2) 1.0857(2) 0.0367(9) Uani 1 d . . .
N7 N 1.1373(4) 0.5861(2) 1.01094(19) 0.0434(8) Uani 1 d . . .
C8 C 1.1218(5) 0.0517(3) 0.5670(2) 0.0438(10) Uani 1 d . . .
C9 C 1.1271(5) 0.1415(3) 0.5241(2) 0.0416(10) Uani 1 d . . .
O10 O 1.0727(4) 0.8325(2) 1.19156(18) 0.0701(9) Uani 1 d . . .
C11 C 1.2558(4) 0.5327(3) 1.1266(2) 0.0392(10) Uani 1 d . . .
C12 C 0.9964(4) 0.6917(3) 1.1812(2) 0.0427(10) Uani 1 d . . .
C13 C 0.9455(4) 0.2218(3) 0.4370(2) 0.0405(10) Uani 1 d . . .
H13 H 0.9369 0.1841 0.4021 0.049 Uiso 1 calc . . R
C14 C 1.2551(5) 0.7045(3) 1.0496(2) 0.0470(11) Uani 1 d . . .
H14 H 1.3555 0.6926 1.0239 0.056 Uiso 1 calc . . R
C15 C 1.3018(4) 0.2926(3) 1.0769(2) 0.0438(10) Uani 1 d . . .
C16 C 0.9685(5) 0.0196(3) 0.6004(2) 0.0468(11) Uani 1 d . . .
C17 C 1.0249(4) 0.6239(3) 1.1448(2) 0.0407(10) Uani 1 d . . .
H17 H 0.9523 0.5796 1.1569 0.049 Uiso 1 calc . . R
C18 C 1.3179(5) 0.2748(3) 0.9974(2) 0.0491(11) Uani 1 d . . .
H18 H 1.3768 0.3131 0.9478 0.059 Uiso 1 calc . . R
C19 C 1.3187(4) 0.5299(2) 1.2025(2) 0.0402(10) Uani 1 d . . .
C20 C 1.2542(5) 0.7504(3) 1.1201(3) 0.0539(12) Uani 1 d . . .
H20A H 1.3065 0.7125 1.1630 0.065 Uiso 1 calc . . R
H20B H 1.3053 0.8092 1.0942 0.065 Uiso 1 calc . . R
C21 C 0.9323(4) 0.3111(3) 0.4047(2) 0.0450(10) Uani 1 d . . .
C22 C 1.2171(5) 0.2345(3) 1.1494(2) 0.0523(11) Uani 1 d . . .
H22 H 1.2063 0.2456 1.2037 0.063 Uiso 1 calc . . R
C23 C 1.2112(4) 0.5100(3) 1.0000(3) 0.0468(11) Uani 1 d . . .
C24 C 0.9408(5) 0.3772(3) 0.4545(3) 0.0502(11) Uani 1 d . . .
O25 O 0.9086(4) 0.4567(2) 0.42934(19) 0.0782(10) Uani 1 d . . .
C26 C 1.1043(5) 0.7656(3) 1.1658(2) 0.0488(11) Uani 1 d . . .
C27 C 0.9738(4) 0.1771(3) 0.5280(2) 0.0396(10) Uani 1 d . . .
C28 C 1.2331(5) 0.5282(3) 1.2844(2) 0.0516(11) Uani 1 d . . .
H28 H 1.1321 0.5266 1.2928 0.062 Uiso 1 calc . . R
C29 C 1.4683(5) 0.5307(3) 1.1932(3) 0.0507(11) Uani 1 d . . .
H29 H 1.5271 0.5297 1.1398 0.061 Uiso 1 calc . . R
C30 C 1.3126(5) -0.0235(3) 0.6764(2) 0.0438(10) Uani 1 d . . .
C31 C 0.9378(5) 0.2423(3) 0.5863(2) 0.0455(11) Uani 1 d . . .
H31 H 0.9796 0.2186 0.6388 0.055 Uiso 1 calc . . R
C32 C 1.1476(5) 0.1595(3) 1.1426(3) 0.0588(13) Uani 1 d . . .
H32 H 1.0898 0.1207 1.1924 0.071 Uiso 1 calc . . R
C33 C 0.9958(5) 0.3389(3) 0.5375(2) 0.0547(12) Uani 1 d . . .
H33A H 0.9668 0.3787 0.5752 0.066 Uiso 1 calc . . R
H33B H 1.1014 0.3382 0.5237 0.066 Uiso 1 calc . . R
C34 C 1.2815(4) 0.4763(3) 1.0765(2) 0.0413(10) Uani 1 d . . .
C35 C 1.2587(5) 0.1991(3) 0.4819(3) 0.0491(11) Uani 1 d . . .
C36 C 1.4473(7) 0.5333(3) 1.3401(4) 0.0803(16) Uani 1 d . . .
H36 H 1.4906 0.5363 1.3858 0.096 Uiso 1 calc . . R
C37 C 1.2931(5) 0.0250(3) 0.8045(3) 0.0640(13) Uani 1 d . . .
H37 H 1.2470 0.0603 0.8402 0.077 Uiso 1 calc . . R
C38 C 0.7329(5) 0.0997(3) 0.6054(3) 0.0565(12) Uani 1 d . . .
H38A H 0.6932 0.0394 0.6405 0.068 Uiso 1 calc . . R
H38B H 0.6813 0.1222 0.5577 0.068 Uiso 1 calc . . R
C39 C 1.1627(5) 0.1417(3) 1.0636(3) 0.0537(12) Uani 1 d . . .
C40 C 1.2473(5) 0.2007(3) 0.9910(3) 0.0544(12) Uani 1 d . . .
H40 H 1.2569 0.1902 0.9366 0.065 Uiso 1 calc . . R
C41 C 1.1848(5) 0.7370(3) 0.9115(3) 0.0633(13) Uani 1 d . . .
H41A H 1.2813 0.7209 0.8855 0.076 Uiso 1 calc . . R
H41B H 1.1486 0.7853 0.8674 0.076 Uiso 1 calc . . R
C42 C 1.2979(7) 0.5289(3) 1.3523(3) 0.0730(15) Uani 1 d . . .
H42 H 1.2407 0.5265 1.4070 0.088 Uiso 1 calc . . R
C43 C 1.0855(5) 0.6546(3) 0.9415(2) 0.0548(12) Uani 1 d . . .
H43A H 0.9871 0.6718 0.9631 0.066 Uiso 1 calc . . R
H43B H 1.0844 0.6298 0.8929 0.066 Uiso 1 calc . . R
C44 C 1.2430(5) 0.0267(3) 0.7305(3) 0.0583(12) Uani 1 d . . .
H44 H 1.1626 0.0617 0.7171 0.070 Uiso 1 calc . . R
C45 C 1.2933(6) 0.2356(3) 0.3910(3) 0.0669(14) Uani 1 d . . .
H45 H 1.2335 0.2235 0.3564 0.080 Uiso 1 calc . . R
C46 C 1.5313(6) 0.5331(3) 1.2612(3) 0.0696(14) Uani 1 d . . .
H46 H 1.6322 0.5346 1.2535 0.084 Uiso 1 calc . . R
C47 C 0.7142(5) 0.1650(3) 0.6615(3) 0.0642(13) Uani 1 d . . .
H47A H 0.6114 0.1748 0.6810 0.077 Uiso 1 calc . . R
H47B H 0.7557 0.1387 0.7130 0.077 Uiso 1 calc . . R
C48 C 1.3508(5) 0.2161(3) 0.5308(3) 0.0703(14) Uani 1 d . . .
H48 H 1.3303 0.1904 0.5914 0.084 Uiso 1 calc . . R
C50 C 1.4090(6) -0.0274(4) 0.8273(3) 0.0678(15) Uani 1 d . . .
C51 C 1.4637(7) -0.0270(4) 0.9080(3) 0.110(2) Uani 1 d . . .
H51A H 1.5080 0.0318 0.8989 0.166 Uiso 1 calc . . GR
H51B H 1.5343 -0.0744 0.9190 0.166 Uiso 1 calc . . GR
H51C H 1.3836 -0.0381 0.9575 0.166 Uiso 1 calc . . GR
C52 C 1.4275(5) -0.0765(3) 0.6988(3) 0.0632(13) Uani 1 d . . .
H52 H 1.4740 -0.1121 0.6635 0.076 Uiso 1 calc . . R
C53 C 1.0830(6) 0.0617(3) 1.0551(3) 0.0891(17) Uani 1 d . . .
H53A H 1.0720 0.0126 1.1088 0.134 Uiso 1 calc . . GR
H53B H 1.1376 0.0407 1.0077 0.134 Uiso 1 calc . . GR
H53C H 0.9887 0.0811 1.0433 0.134 Uiso 1 calc . . GR
C54 C 1.4727(6) 0.2703(4) 0.4918(5) 0.097(2) Uani 1 d . . .
H54 H 1.5323 0.2831 0.5261 0.116 Uiso 1 calc . . R
C55 C 1.4168(7) 0.2896(4) 0.3529(4) 0.0933(19) Uani 1 d . . .
H55 H 1.4392 0.3156 0.2923 0.112 Uiso 1 calc . . R
C58 C 1.4743(5) -0.0775(4) 0.7732(3) 0.0737(15) Uani 1 d . . .
H58 H 1.5534 -0.1135 0.7872 0.088 Uiso 1 calc . . R
C65 C 1.5068(7) 0.3054(4) 0.4035(5) 0.105(2) Uani 1 d . . .
H65 H 1.5917 0.3403 0.3771 0.126 Uiso 1 calc . . R

loop_
_atom_site_aniso_label
_atom_site_aniso_U_11
_atom_site_aniso_U_22
_atom_site_aniso_U_33
_atom_site_aniso_U_23
_atom_site_aniso_U_13
_atom_site_aniso_U_12
Br1 0.0878(4) 0.0628(3) 0.0465(2) -0.0013(2) -0.0174(3) 0.0056(3)
Br2 0.0667(4) 0.0739(4) 0.0717(3) -0.0390(3) 0.0007(3) 0.0078(3)
S3 0.0521(7) 0.0469(7) 0.0938(8) -0.0398(6) -0.0249(7) 0.0107(6)
S4 0.0858(9) 0.0552(8) 0.0660(7) -0.0343(6) -0.0369(7) 0.0288(7)
O1 0.069(2) 0.0416(18) 0.0562(17) -0.0034(14) -0.0155(16) -0.0012(16)
O2 0.062(2) 0.055(2) 0.0566(16) -0.0253(15) -0.0058(16) 0.0059(17)
N3 0.050(2) 0.038(2) 0.0432(18) -0.0073(16) -0.0132(17) -0.0053(18)
O4 0.065(2) 0.062(2) 0.0622(17) -0.0384(16) -0.0128(16) 0.0041(16)
O5 0.099(3) 0.0345(18) 0.0508(16) -0.0045(14) -0.0143(17) -0.0039(17)
C6 0.041(2) 0.028(2) 0.044(2) -0.0162(18) -0.0068(19) -0.0010(19)
N7 0.048(2) 0.043(2) 0.0462(18) -0.0199(17) -0.0145(17) 0.0095(17)
C8 0.057(3) 0.044(3) 0.041(2) -0.0214(19) -0.023(2) 0.016(2)
C9 0.054(3) 0.041(3) 0.037(2) -0.0173(19) -0.016(2) 0.005(2)
O10 0.107(3) 0.0378(19) 0.075(2) -0.0315(16) -0.0159(19) 0.0006(18)
C11 0.037(2) 0.033(2) 0.045(2) -0.0119(19) -0.0017(19) -0.0046(19)
C12 0.058(3) 0.030(2) 0.045(2) -0.0185(19) -0.009(2) 0.001(2)
C13 0.048(3) 0.040(2) 0.037(2) -0.0143(19) -0.0119(19) 0.001(2)
C14 0.045(3) 0.045(3) 0.050(2) -0.012(2) -0.008(2) 0.000(2)
C15 0.048(3) 0.033(2) 0.054(2) -0.020(2) -0.009(2) 0.004(2)
C16 0.071(3) 0.044(3) 0.032(2) -0.013(2) -0.021(2) 0.002(3)
C17 0.036(2) 0.036(2) 0.046(2) -0.0088(19) -0.0053(19) -0.0025(19)
C18 0.056(3) 0.040(3) 0.048(2) -0.020(2) 0.005(2) -0.002(2)
C19 0.047(3) 0.026(2) 0.050(2) -0.0151(18) -0.009(2) -0.003(2)
C20 0.064(3) 0.027(2) 0.075(3) -0.012(2) -0.021(3) -0.014(2)
C21 0.056(3) 0.039(3) 0.040(2) -0.0107(19) -0.012(2) 0.006(2)
C22 0.059(3) 0.058(3) 0.042(2) -0.018(2) -0.013(2) 0.008(2)
C23 0.035(2) 0.047(3) 0.058(3) -0.019(2) 0.000(2) -0.007(2)
C24 0.054(3) 0.036(3) 0.057(3) -0.013(2) -0.003(2) 0.003(2)
O25 0.122(3) 0.0342(19) 0.077(2) -0.0151(16) -0.022(2) 0.0158(19)
C26 0.071(3) 0.036(3) 0.042(2) -0.006(2) -0.024(2) 0.003(2)
C27 0.051(3) 0.035(2) 0.037(2) -0.0120(18) -0.0142(19) 0.001(2)
C28 0.062(3) 0.045(3) 0.050(2) -0.017(2) -0.013(2) 0.012(2)
C29 0.053(3) 0.043(3) 0.060(3) -0.020(2) -0.011(2) -0.007(2)
C30 0.053(3) 0.030(2) 0.051(2) -0.009(2) -0.020(2) 0.002(2)
C31 0.060(3) 0.042(3) 0.043(2) -0.0192(19) -0.020(2) 0.005(2)
C32 0.065(3) 0.050(3) 0.051(3) -0.001(2) -0.006(2) -0.005(3)
C33 0.064(3) 0.046(3) 0.067(3) -0.034(2) -0.017(2) 0.008(2)
C34 0.039(2) 0.034(2) 0.053(2) -0.017(2) -0.005(2) -0.0030(19)
C35 0.047(3) 0.037(3) 0.063(3) -0.016(2) -0.007(2) 0.008(2)
C36 0.110(5) 0.072(4) 0.087(4) -0.042(3) -0.057(4) 0.018(4)
C37 0.074(4) 0.072(3) 0.052(3) -0.022(2) -0.021(3) 0.012(3)
C38 0.062(3) 0.051(3) 0.056(2) -0.013(2) -0.013(2) -0.009(3)
C39 0.066(3) 0.034(3) 0.064(3) -0.015(2) -0.016(2) 0.002(2)
C40 0.075(3) 0.041(3) 0.051(2) -0.019(2) -0.010(2) -0.004(2)
C41 0.068(3) 0.067(3) 0.047(2) -0.007(2) -0.009(2) 0.009(3)
C42 0.106(5) 0.066(3) 0.057(3) -0.032(2) -0.023(3) 0.030(3)
C43 0.051(3) 0.063(3) 0.055(2) -0.018(2) -0.019(2) 0.007(2)
C44 0.069(3) 0.059(3) 0.056(3) -0.021(2) -0.030(2) 0.019(3)
C45 0.073(4) 0.059(3) 0.063(3) -0.016(2) -0.004(3) 0.003(3)
C46 0.069(4) 0.052(3) 0.102(4) -0.031(3) -0.036(3) -0.004(3)
C47 0.067(3) 0.069(3) 0.057(3) -0.027(3) 0.001(2) -0.004(3)
C48 0.059(3) 0.053(3) 0.095(3) -0.006(3) -0.026(3) -0.001(3)
C50 0.068(4) 0.084(4) 0.051(3) -0.009(3) -0.026(3) -0.003(3)
C51 0.118(5) 0.138(6) 0.087(4) -0.018(4) -0.065(4) 0.005(4)
C52 0.069(3) 0.058(3) 0.073(3) -0.023(2) -0.035(3) 0.019(3)
C53 0.104(4) 0.047(3) 0.121(4) -0.026(3) -0.024(4) -0.020(3)
C54 0.074(4) 0.061(4) 0.147(5) 0.000(4) -0.046(4) -0.008(3)
C55 0.078(4) 0.073(4) 0.099(4) 0.000(3) 0.012(4) 0.009(4)
C58 0.065(4) 0.077(4) 0.080(3) -0.009(3) -0.039(3) 0.019(3)
C65 0.056(4) 0.064(4) 0.161(6) 0.010(4) -0.008(4) 0.001(3)

loop_
_atom_type_symbol
_atom_type_description
_atom_type_scat_dispersion_real
_atom_type_scat_dispersion_imag
_atom_type_scat_source
C C 0.0033 0.0016 'International Tables Vol C Tables 4.2.6.8 and 6.1.1.4'
H H 0.0000 0.0000 'International Tables Vol C Tables 4.2.6.8 and 6.1.1.4'
Br Br -0.2901 2.4595 'International Tables Vol C Tables 4.2.6.8 and 6.1.1.4'
N N 0.0061 0.0033 'International Tables Vol C Tables 4.2.6.8 and 6.1.1.4'
O O 0.0106 0.0060 'International Tables Vol C Tables 4.2.6.8 and 6.1.1.4'
S S 0.1246 0.1234 'International Tables Vol C Tables 4.2.6.8 and 6.1.1.4'

loop_
_geom_angle_atom_site_label_1
_geom_angle_atom_site_label_2
_geom_angle_atom_site_label_3
_geom_angle
_geom_angle_site_symmetry_1
_geom_angle_site_symmetry_3
_geom_angle_publ_flag
C34 S3 C15 104.08(19) . . ?
C8 S4 C30 103.89(19) . . ?
C14 O1 C41 113.0(3) . . ?
C31 O2 C47 112.6(3) . . ?
C16 N3 C27 112.1(3) . . ?
C16 N3 C38 123.9(3) . . ?
C38 N3 C27 119.6(3) . . ?
N7 C6 C11 101.2(3) . . ?
N7 C6 C14 108.1(3) . . ?
N7 C6 C17 110.4(3) . . ?
C11 C6 C14 111.5(3) . . ?
C17 C6 C11 114.0(3) . . ?
C17 C6 C14 111.1(3) . . ?
C23 N7 C6 112.9(3) . . ?
C23 N7 C43 124.1(3) . . ?
C43 N7 C6 118.8(3) . . ?
C9 C8 S4 127.2(3) . . ?
C9 C8 C16 109.9(4) . . ?
C16 C8 S4 122.7(3) . . ?
C8 C9 C27 109.1(3) . . ?
C8 C9 C35 126.7(4) . . ?
C35 C9 C27 124.2(3) . . ?
C19 C11 C6 122.5(3) . . ?
C34 C11 C6 109.5(3) . . ?
C34 C11 C19 127.5(4) . . ?
C17 C12 Br2 122.0(3) . . ?
C17 C12 C26 121.6(4) . . ?
C26 C12 Br2 116.4(3) . . ?
C21 C13 C27 123.4(3) . . ?
O1 C14 C6 110.5(3) . . ?
O1 C14 C20 105.1(3) . . ?
C20 C14 C6 111.5(3) . . ?
C18 C15 S3 120.8(3) . . ?
C22 C15 S3 120.0(3) . . ?
C22 C15 C18 119.1(4) . . ?
N3 C16 C8 106.0(3) . . ?
O5 C16 N3 125.5(4) . . ?
O5 C16 C8 128.6(4) . . ?
C12 C17 C6 124.9(4) . . ?
C40 C18 C15 120.0(4) . . ?
C28 C19 C11 122.5(4) . . ?
C29 C19 C11 119.2(3) . . ?
C29 C19 C28 118.2(4) . . ?
C26 C20 C14 112.8(3) . . ?
C13 C21 Br1 120.9(3) . . ?
C13 C21 C24 123.2(3) . . ?
C24 C21 Br1 116.0(3) . . ?
C15 C22 C32 120.5(4) . . ?
O4 C23 N7 125.2(4) . . ?
O4 C23 C34 129.0(4) . . ?
N7 C23 C34 105.7(4) . . ?
C21 C24 C33 115.1(3) . . ?
O25 C24 C21 122.4(4) . . ?
O25 C24 C33 122.4(4) . . ?
O10 C26 C12 121.4(4) . . ?
O10 C26 C20 122.7(4) . . ?
C12 C26 C20 115.9(4) . . ?
N3 C27 C9 102.3(3) . . ?
N3 C27 C13 110.8(3) . . ?
N3 C27 C31 108.3(3) . . ?
C9 C27 C13 111.2(3) . . ?
C9 C27 C31 112.5(3) . . ?
C13 C27 C31 111.3(3) . . ?
C42 C28 C19 120.0(4) . . ?
C46 C29 C19 121.0(4) . . ?
C44 C30 S4 124.9(3) . . ?
C52 C30 S4 115.8(4) . . ?
C52 C30 C44 119.2(4) . . ?
O2 C31 C27 110.9(3) . . ?
O2 C31 C33 105.6(3) . . ?
C33 C31 C27 111.6(3) . . ?
C39 C32 C22 120.7(4) . . ?
C24 C33 C31 112.0(3) . . ?
C11 C34 S3 125.9(3) . . ?
C11 C34 C23 110.3(4) . . ?
C23 C34 S3 123.1(3) . . ?
C45 C35 C9 120.3(4) . . ?
C48 C35 C9 120.8(4) . . ?
C48 C35 C45 118.9(4) . . ?
C46 C36 C42 119.8(5) . . ?
C50 C37 C44 121.8(5) . . ?
N3 C38 C47 108.5(3) . . ?
C32 C39 C40 118.4(4) . . ?
C32 C39 C53 121.0(4) . . ?
C40 C39 C53 120.6(4) . . ?
C18 C40 C39 121.3(4) . . ?
O1 C41 C43 109.1(3) . . ?
C28 C42 C36 120.5(5) . . ?
N7 C43 C41 108.5(3) . . ?
C37 C44 C30 119.5(4) . . ?
C55 C45 C35 119.3(5) . . ?
C36 C46 C29 120.4(5) . . ?
O2 C47 C38 109.4(3) . . ?
C54 C48 C35 120.9(5) . . ?
C37 C50 C51 120.9(5) . . ?
C58 C50 C37 117.4(4) . . ?
C58 C50 C51 121.7(5) . . ?
C30 C52 C58 120.0(5) . . ?
C65 C54 C48 120.2(6) . . ?
C65 C55 C45 120.4(5) . . ?
C50 C58 C52 122.1(5) . . ?
C54 C65 C55 120.2(6) . . ?

loop_
_geom_bond_atom_site_label_1
_geom_bond_atom_site_label_2
_geom_bond_distance
_geom_bond_site_symmetry_2
_geom_bond_publ_flag
Br1 C21 1.877(4) . ?
Br2 C12 1.860(4) . ?
S3 C15 1.779(4) . ?
S3 C34 1.751(4) . ?
S4 C8 1.749(4) . ?
S4 C30 1.762(4) . ?
O1 C14 1.421(4) . ?
O1 C41 1.431(5) . ?
O2 C31 1.415(5) . ?
O2 C47 1.429(5) . ?
N3 C16 1.359(5) . ?
N3 C27 1.455(4) . ?
N3 C38 1.443(5) . ?
O4 C23 1.223(4) . ?
O5 C16 1.221(4) . ?
C6 N7 1.464(4) . ?
C6 C11 1.526(5) . ?
C6 C14 1.553(5) . ?
C6 C17 1.492(5) . ?
N7 C23 1.356(5) . ?
N7 C43 1.448(5) . ?
C8 C9 1.337(5) . ?
C8 C16 1.479(6) . ?
C9 C27 1.510(5) . ?
C9 C35 1.468(5) . ?
O10 C26 1.209(5) . ?
C11 C19 1.465(5) . ?
C11 C34 1.326(5) . ?
C12 C17 1.319(5) . ?
C12 C26 1.476(5) . ?
C13 C21 1.315(5) . ?
C13 C27 1.512(5) . ?
C14 C20 1.502(5) . ?
C15 C18 1.373(5) . ?
C15 C22 1.367(5) . ?
C18 C40 1.369(5) . ?
C19 C28 1.398(5) . ?
C19 C29 1.382(5) . ?
C20 C26 1.490(6) . ?
C21 C24 1.474(5) . ?
C22 C32 1.379(5) . ?
C23 C34 1.480(5) . ?
C24 O25 1.202(5) . ?
C24 C33 1.495(5) . ?
C27 C31 1.539(5) . ?
C28 C42 1.369(6) . ?
C29 C46 1.368(6) . ?
C30 C44 1.373(5) . ?
C30 C52 1.365(6) . ?
C31 C33 1.514(5) . ?
C32 C39 1.366(5) . ?
C35 C45 1.392(5) . ?
C35 C48 1.368(6) . ?
C36 C42 1.377(7) . ?
C36 C46 1.359(6) . ?
C37 C44 1.372(5) . ?
C37 C50 1.368(6) . ?
C38 C47 1.511(6) . ?
C39 C40 1.374(5) . ?
C39 C53 1.507(6) . ?
C41 C43 1.495(5) . ?
C45 C55 1.376(6) . ?
C48 C54 1.366(6) . ?
C50 C51 1.507(6) . ?
C50 C58 1.359(7) . ?
C52 C58 1.365(6) . ?
C54 C65 1.352(7) . ?
C55 C65 1.367(8) . ?
